data_7105144
loop_
_publ_author_name
'Reddy, Leleti Rajender'
'Prashad, Mahavir'

_publ_section_title
;
 Asymmetric synthesis of 2-substituted pyrrolidines by addition of
 Grignard reagents to gamma-chlorinated N-tert-butanesulfinyl imine.
;
_journal_issue 2
_journal_name_full 'Chemical communications (Cambridge, England)'
_journal_page_first 222
_journal_page_last 224
_journal_paper_doi 10.1039/b917435d
_journal_volume 46
_journal_year 2009
_chemical_absolute_configuration ad
_chemical_formula_moiety 'C14 H20 Br1 N1 O1 S1'
_chemical_formula_sum 'C14 H20 Br N O S'
_chemical_formula_weight 330.29
_chemical_name_systematic ' ?'
_space_group_IT_number 19
_symmetry_cell_setting orthorhombic
_symmetry_space_group_name_Hall 'P 2ac 2ab'
_symmetry_space_group_name_H-M 'P 21 21 21'
_atom_type_scat_source 'International Tables for Crystallography (Vol C)'
_cell_angle_alpha 90.00
_cell_angle_beta 90.00
_cell_angle_gamma 90.00
_cell_formula_units_Z 4
_cell_length_a 6.1888(4)
_cell_length_b 10.0920(6)
_cell_length_c 24.6826(17)
_cell_measurement_reflns_used 3679
_cell_measurement_temperature 298(2)
_cell_measurement_theta_max 27
_cell_measurement_theta_min 3
_cell_volume 1541.61(17)
_computing_cell_refinement 'DENZO/SCALEPACK (Otwinowski & Minor, 1996)'
_computing_data_collection 'Collect (Nonius, 1998)'
_computing_data_reduction 'DENZO/SCALEPACK (Otwinowski & Minor, 1996)'
_computing_molecular_graphics
;
ORTEP (Johnson, 1976)
PLATON (Spek, 1997)
;
_computing_publication_material 'SHELX97(Sheldrick, 2008) and local programs'
_computing_structure_refinement 'SHELX97 (Sheldrick, 2008)'
_computing_structure_solution
;
Direct methods (SIR2004, Burla et al., 2005)
;
_diffrn_ambient_temperature 298
_diffrn_measured_fraction_theta_full 0.9855
_diffrn_measured_fraction_theta_max 0.9415
_diffrn_measurement_device_type Nonius_KappaCCD
_diffrn_measurement_method \w
_diffrn_radiation_monochromator 'graphite 002'
_diffrn_radiation_type MO-K\a
_diffrn_radiation_wavelength 0.71073
_diffrn_reflns_av_R_equivalents 0.000
_diffrn_reflns_limit_h_max 8
_diffrn_reflns_limit_h_min -8
_diffrn_reflns_limit_k_max 14
_diffrn_reflns_limit_k_min -14
_diffrn_reflns_limit_l_max 35
_diffrn_reflns_limit_l_min -32
_diffrn_reflns_number 3679
_diffrn_reflns_theta_full 23.0
_diffrn_reflns_theta_max 27.43
_diffrn_reflns_theta_min 2.85
_diffrn_standards_number 0
_exptl_absorpt_coefficient_mu 1.954
_exptl_absorpt_correction_T_max 0.9922
_exptl_absorpt_correction_T_min 0.7432
_exptl_absorpt_correction_type multi-scan
_exptl_absorpt_process_details 'SCALEPACK (Otwinowski & Minor, 1997)'
_exptl_crystal_colour_primary colourless
_exptl_crystal_density_diffrn 1.423
_exptl_crystal_density_method 'not measured'
_exptl_crystal_description chunk
_exptl_crystal_F_000 680
_exptl_crystal_size_max 0.325
_exptl_crystal_size_mid 0.22
_exptl_crystal_size_min 0.18
_refine_diff_density_max 0.19
_refine_diff_density_min -0.18
_refine_ls_abs_structure_details 'Flack H. D. (1983), Acta Cryst. A39, 876-881'
_refine_ls_abs_structure_Flack 0.066(9)
_refine_ls_extinction_method none
_refine_ls_goodness_of_fit_ref 1.007
_refine_ls_hydrogen_treatment constr
_refine_ls_matrix_type full
_refine_ls_number_parameters 166
_refine_ls_number_reflns 3654
_refine_ls_number_restraints 0
_refine_ls_R_factor_all 0.071
_refine_ls_R_factor_gt 0.034
_refine_ls_shift/su_max 0.002
_refine_ls_structure_factor_coef Fsqd
_refine_ls_weighting_details '1/[\s^2^(Fo^2^)+(0.0201P)^2^+0.1612P] where P=(Fo^2^+2Fc^2^)/3 '
_refine_ls_weighting_scheme calc
_refine_ls_wR_factor_gt 0.064
_refine_ls_wR_factor_ref 0.077
_reflns_Friedel_coverage 0.7767
_reflns_number_gt 2390
_reflns_number_total 3654
_reflns_threshold_expression >2.0\s(I)
_cod_data_source_file b917435d.txt
_cod_data_source_block REDDY1
_cod_depositor_comments
;
The following automatic conversions were performed:
'_refine_ls_weighting_scheme' value 'calc ' changed to 'calc' according to
'/home/saulius/struct/CIF-dictionaries/cif_core.dic' dictionary named
'cif_core.dic' version 2.4.1 from 2010-06-29.

Automatic conversion script
Id: cif_fix_enum 1527 2010-12-29 10:47:43Z saulius 
;
_cod_original_formula_sum 'C14 H20 Br1 N1 O1 S1'
_cod_database_code 7105144

loop_
_symmetry_equiv_pos_as_xyz
'x, y, z'
'-x+1/2, -y, z+1/2'
'-x, y+1/2, -z+1/2'
'x+1/2, -y+1/2, -z'

loop_
_atom_site_label
_atom_site_type_symbol
_atom_site_fract_x
_atom_site_fract_y
_atom_site_fract_z
_atom_site_U_iso_or_equiv
_atom_site_adp_type
_atom_site_occupancy
_atom_site_symmetry_multiplicity
_atom_site_calc_flag
_atom_site_refinement_flags
_atom_site_disorder_assembly
_atom_site_disorder_group
Br24 Br 0.47893(6) 0.97402(3) 0.646145(15) 0.08731(15) Uani 1 1 d . . .
S1 S -0.11138(11) 1.69274(6) 0.62629(3) 0.05570(19) Uani 1 1 d . . .
O1 O -0.3377(3) 1.6617(2) 0.61109(9) 0.0741(6) Uani 1 1 d . . .
N1 N 0.0585(3) 1.59616(19) 0.59136(8) 0.0511(6) Uani 1 1 d . . .
C2 C -0.0232(4) 1.4693(2) 0.56910(11) 0.0558(6) Uani 1 1 d . . .
H2 H -0.1761 1.4590 0.5785 0.067 Uiso 1 1 calc R . .
C3 C -0.0013(6) 1.4880(3) 0.50795(12) 0.0794(9) Uani 1 1 d . . .
H3A H 0.0165 1.4035 0.4897 0.095 Uiso 1 1 calc R . .
H3B H -0.1266 1.5329 0.4931 0.095 Uiso 1 1 calc R . .
C4 C 0.1997(6) 1.5725(4) 0.50241(13) 0.0832(10) Uani 1 1 d . . .
H4A H 0.3294 1.5191 0.5058 0.100 Uiso 1 1 calc R . .
H4B H 0.2020 1.6182 0.4678 0.100 Uiso 1 1 calc R . .
C5 C 0.1808(5) 1.6691(3) 0.54859(12) 0.0660(8) Uani 1 1 d . . .
H5A H 0.3225 1.6948 0.5617 0.079 Uiso 1 1 calc R . .
H5B H 0.1032 1.7480 0.5374 0.079 Uiso 1 1 calc R . .
C11 C -0.0811(4) 1.6325(3) 0.69629(11) 0.0549(7) Uani 1 1 d . . .
C12 C 0.1558(5) 1.6425(4) 0.71163(15) 0.0777(10) Uani 1 1 d . . .
H12A H 0.2069 1.7305 0.7044 0.117 Uiso 1 1 calc R . .
H12B H 0.2378 1.5800 0.6907 0.117 Uiso 1 1 calc R . .
H12C H 0.1724 1.6233 0.7495 0.117 Uiso 1 1 calc R . .
C13 C -0.1708(5) 1.4925(3) 0.70230(13) 0.0709(9) Uani 1 1 d . . .
H13A H -0.1792 1.4700 0.7400 0.106 Uiso 1 1 calc R . .
H13B H -0.0771 1.4311 0.6841 0.106 Uiso 1 1 calc R . .
H13C H -0.3124 1.4883 0.6865 0.106 Uiso 1 1 calc R . .
C14 C -0.2167(6) 1.7304(3) 0.72937(14) 0.0729(9) Uani 1 1 d . . .
H14A H -0.3664 1.7205 0.7200 0.109 Uiso 1 1 calc R . .
H14B H -0.1709 1.8192 0.7215 0.109 Uiso 1 1 calc R . .
H14C H -0.1977 1.7127 0.7673 0.109 Uiso 1 1 calc R . .
C21 C 0.1029(4) 1.3505(2) 0.58968(11) 0.0516(6) Uani 1 1 d . . .
C22 C 0.0124(5) 1.2252(2) 0.58572(11) 0.0617(7) Uani 1 1 d . . .
H22 H -0.1252 1.2162 0.5710 0.074 Uiso 1 1 calc R . .
C23 C 0.1215(5) 1.1131(3) 0.60304(12) 0.0677(8) Uani 1 1 d . . .
H23 H 0.0570 1.0301 0.6009 0.081 Uiso 1 1 calc R . .
C24 C 0.3259(5) 1.1269(3) 0.62332(12) 0.0599(7) Uani 1 1 d . . .
C25 C 0.4215(4) 1.2487(2) 0.62743(12) 0.0578(7) Uani 1 1 d . . .
H25 H 0.5602 1.2565 0.6416 0.069 Uiso 1 1 calc R . .
C26 C 0.3096(4) 1.3609(3) 0.61027(11) 0.0542(7) Uani 1 1 d . . .
H26 H 0.3748 1.4437 0.6127 0.065 Uiso 1 1 calc R . .

loop_
_atom_site_aniso_label
_atom_site_aniso_U_11
_atom_site_aniso_U_22
_atom_site_aniso_U_33
_atom_site_aniso_U_23
_atom_site_aniso_U_13
_atom_site_aniso_U_12
Br24 0.1099(3) 0.06036(17) 0.0917(3) 0.01523(17) 0.0153(2) 0.02941(19)
S1 0.0606(4) 0.0449(3) 0.0616(4) 0.0052(3) -0.0057(4) 0.0093(3)
O1 0.0539(12) 0.0877(14) 0.0806(16) -0.0016(12) -0.0163(10) 0.0200(11)
N1 0.0528(14) 0.0471(11) 0.0534(14) 0.0022(10) 0.0001(10) 0.0010(10)
C2 0.0516(15) 0.0538(13) 0.0621(17) -0.0031(13) -0.0036(13) 0.0016(15)
C3 0.101(3) 0.0791(19) 0.0583(18) -0.0050(15) -0.0194(18) 0.012(2)
C4 0.093(2) 0.098(2) 0.059(2) 0.0146(19) 0.0080(17) 0.003(2)
C5 0.0644(19) 0.0714(19) 0.062(2) 0.0143(17) 0.0021(14) -0.0027(15)
C11 0.0562(17) 0.0533(15) 0.0551(17) 0.0018(13) -0.0038(13) 0.0069(13)
C12 0.065(2) 0.096(2) 0.072(2) -0.002(2) -0.0122(16) 0.0088(18)
C13 0.089(2) 0.0562(17) 0.068(2) 0.0096(15) 0.0027(16) -0.0029(16)
C14 0.076(2) 0.075(2) 0.068(2) -0.0108(17) 0.0057(17) 0.0101(17)
C21 0.0519(16) 0.0454(13) 0.0574(17) -0.0056(12) 0.0009(13) 0.0027(12)
C22 0.0544(16) 0.0562(15) 0.0744(19) -0.0129(13) -0.0013(16) -0.0027(15)
C23 0.077(2) 0.0457(15) 0.080(2) -0.0078(15) 0.0135(18) -0.0027(15)
C24 0.073(2) 0.0504(14) 0.0558(18) 0.0009(13) 0.0135(15) 0.0123(14)
C25 0.0604(17) 0.0555(14) 0.0574(18) 0.0005(13) 0.0023(14) 0.0052(13)
C26 0.0548(17) 0.0480(14) 0.0597(19) -0.0007(13) 0.0021(14) 0.0017(13)

loop_
_atom_type_symbol
_atom_type_radius_bond
Br 1.14
S 1.02
O 0.73
N 0.75
C 0.77
H 0.32

loop_
_geom_angle_atom_site_label_1
_geom_angle_atom_site_label_2
_geom_angle_atom_site_label_3
_geom_angle
_geom_angle_site_symmetry_1
_geom_angle_site_symmetry_3
_geom_angle_publ_flag
O1 S1 N1 109.89(12) . . ?
O1 S1 C11 105.29(13) . . ?
N1 S1 C11 103.15(11) . . ?
C2 N1 C5 109.7(2) . . ?
C2 N1 S1 118.69(18) . . ?
C5 N1 S1 113.30(17) . . ?
N1 C2 C21 112.5(2) . . ?
N1 C2 C3 103.3(2) . . ?
C21 C2 C3 112.5(2) . . ?
N1 C2 H2 109.5 . . ?
C21 C2 H2 109.5 . . ?
C3 C2 H2 109.5 . . ?
C4 C3 C2 103.4(2) . . ?
C4 C3 H3A 111.1 . . ?
C2 C3 H3A 111.1 . . ?
C4 C3 H3B 111.1 . . ?
C2 C3 H3B 111.1 . . ?
H3A C3 H3B 109.0 . . ?
C5 C4 C3 103.5(3) . . ?
C5 C4 H4A 111.1 . . ?
C3 C4 H4A 111.1 . . ?
C5 C4 H4B 111.1 . . ?
C3 C4 H4B 111.1 . . ?
H4A C4 H4B 109.0 . . ?
N1 C5 C4 104.8(2) . . ?
N1 C5 H5A 110.8 . . ?
C4 C5 H5A 110.8 . . ?
N1 C5 H5B 110.8 . . ?
C4 C5 H5B 110.8 . . ?
H5A C5 H5B 108.9 . . ?
C12 C11 C13 112.9(3) . . ?
C12 C11 C14 110.7(3) . . ?
C13 C11 C14 110.3(3) . . ?
C12 C11 S1 108.1(2) . . ?
C13 C11 S1 111.1(2) . . ?
C14 C11 S1 103.42(19) . . ?
C11 C12 H12A 109.5 . . ?
C11 C12 H12B 109.5 . . ?
H12A C12 H12B 109.5 . . ?
C11 C12 H12C 109.5 . . ?
H12A C12 H12C 109.5 . . ?
H12B C12 H12C 109.5 . . ?
C11 C13 H13A 109.5 . . ?
C11 C13 H13B 109.5 . . ?
H13A C13 H13B 109.5 . . ?
C11 C13 H13C 109.5 . . ?
H13A C13 H13C 109.5 . . ?
H13B C13 H13C 109.5 . . ?
C11 C14 H14A 109.5 . . ?
C11 C14 H14B 109.5 . . ?
H14A C14 H14B 109.5 . . ?
C11 C14 H14C 109.5 . . ?
H14A C14 H14C 109.5 . . ?
H14B C14 H14C 109.5 . . ?
C26 C21 C22 118.0(3) . . ?
C26 C21 C2 122.6(2) . . ?
C22 C21 C2 119.3(2) . . ?
C23 C22 C21 121.7(3) . . ?
C23 C22 H22 119.1 . . ?
C21 C22 H22 119.1 . . ?
C24 C23 C22 118.7(3) . . ?
C24 C23 H23 120.6 . . ?
C22 C23 H23 120.6 . . ?
C25 C24 C23 121.2(3) . . ?
C25 C24 Br24 119.5(2) . . ?
C23 C24 Br24 119.2(2) . . ?
C24 C25 C26 119.5(3) . . ?
C24 C25 H25 120.2 . . ?
C26 C25 H25 120.2 . . ?
C21 C26 C25 120.7(3) . . ?
C21 C26 H26 119.6 . . ?
C25 C26 H26 119.6 . . ?

loop_
_geom_bond_atom_site_label_1
_geom_bond_atom_site_label_2
_geom_bond_distance
_geom_bond_site_symmetry_1
_geom_bond_publ_flag
Br24 C24 1.896(3) . ?
S1 O1 1.483(2) . ?
S1 N1 1.673(2) . ?
S1 C11 1.841(3) . ?
N1 C2 1.482(3) . ?
N1 C5 1.493(3) . ?
C2 C21 1.518(3) . ?
C2 C3 1.527(4) . ?
C2 H2 0.9800 . ?
C3 C4 1.514(5) . ?
C3 H3A 0.9700 . ?
C3 H3B 0.9700 . ?
C4 C5 1.505(4) . ?
C4 H4A 0.9700 . ?
C4 H4B 0.9700 . ?
C5 H5A 0.9700 . ?
C5 H5B 0.9700 . ?
C11 C12 1.518(4) . ?
C11 C13 1.525(4) . ?
C11 C14 1.531(4) . ?
C12 H12A 0.9600 . ?
C12 H12B 0.9600 . ?
C12 H12C 0.9600 . ?
C13 H13A 0.9600 . ?
C13 H13B 0.9600 . ?
C13 H13C 0.9600 . ?
C14 H14A 0.9600 . ?
C14 H14B 0.9600 . ?
C14 H14C 0.9600 . ?
C21 C26 1.380(4) . ?
C21 C22 1.386(3) . ?
C22 C23 1.385(4) . ?
C22 H22 0.9300 . ?
C23 C24 1.368(4) . ?
C23 H23 0.9300 . ?
C24 C25 1.368(4) . ?
C25 C26 1.394(4) . ?
C25 H25 0.9300 . ?
C26 H26 0.9300 . ?

loop_
_geom_torsion_atom_site_label_1
_geom_torsion_atom_site_label_2
_geom_torsion_atom_site_label_3
_geom_torsion_atom_site_label_4
_geom_torsion
_geom_torsion_site_symmetry_1
_geom_torsion_site_symmetry_2
_geom_torsion_site_symmetry_3
_geom_torsion_site_symmetry_4
_geom_torsion_publ_flag
O1 S1 N1 C2 -22.6(2) . . . . ?
C11 S1 N1 C2 89.22(19) . . . . ?
O1 S1 N1 C5 108.2(2) . . . . ?
C11 S1 N1 C5 -140.0(2) . . . . ?
C5 N1 C2 C21 105.8(2) . . . . ?
S1 N1 C2 C21 -121.8(2) . . . . ?
C5 N1 C2 C3 -15.8(3) . . . . ?
S1 N1 C2 C3 116.7(2) . . . . ?
N1 C2 C3 C4 33.8(3) . . . . ?
C21 C2 C3 C4 -87.7(3) . . . . ?
C2 C3 C4 C5 -39.5(3) . . . . ?
C2 N1 C5 C4 -8.6(3) . . . . ?
S1 N1 C5 C4 -143.7(2) . . . . ?
C3 C4 C5 N1 29.6(3) . . . . ?
O1 S1 C11 C12 171.7(2) . . . . ?
N1 S1 C11 C12 56.5(2) . . . . ?
O1 S1 C11 C13 47.4(2) . . . . ?
N1 S1 C11 C13 -67.8(2) . . . . ?
O1 S1 C11 C14 -70.9(2) . . . . ?
N1 S1 C11 C14 173.9(2) . . . . ?
N1 C2 C21 C26 -21.3(4) . . . . ?
C3 C2 C21 C26 94.9(3) . . . . ?
N1 C2 C21 C22 161.6(2) . . . . ?
C3 C2 C21 C22 -82.3(3) . . . . ?
C26 C21 C22 C23 1.7(4) . . . . ?
C2 C21 C22 C23 179.0(3) . . . . ?
C21 C22 C23 C24 -1.6(5) . . . . ?
C22 C23 C24 C25 1.0(5) . . . . ?
C22 C23 C24 Br24 -179.0(2) . . . . ?
C23 C24 C25 C26 -0.5(5) . . . . ?
Br24 C24 C25 C26 179.5(2) . . . . ?
C22 C21 C26 C25 -1.2(4) . . . . ?
C2 C21 C26 C25 -178.3(3) . . . . ?
C24 C25 C26 C21 0.6(4) . . . . ?
